data_2200803
loop_
_publ_author_name
'Yatsenko, Alexandr V.'
'Paseshnichenko, Ksenia A.'
'Chernyshev, Vladimir V.'
'Schenk, Henk'

_publ_section_title
;
 1-[(2-Nitrophenyl)hydrazono]-1<i>H</i>-naphthalen-2-one (Pigment
 Orange 2) from powder data
;
_journal_issue 12
_journal_name_full 'Acta Crystallographica Section E'
_journal_page_first o1152
_journal_page_last o1153
_journal_paper_doi 10.1107/S1600536801018268
_journal_volume 57
_journal_year 2001
_chemical_formula_sum 'C16 H11 N3 O3'
_chemical_formula_weight 293.28
_chemical_melting_point 487
_chemical_name_common 'Pigment Orange 2'
_chemical_name_systematic
;
1-[(2-nitrophenyl)hydrazono]-1H-naphthalen-2-one
;
_space_group_IT_number 19
_symmetry_cell_setting orthorhombic
_symmetry_space_group_name_Hall 'P 2ac 2ab'
_symmetry_space_group_name_H-M 'P 21 21 21'
_cell_angle_alpha 90.0
_cell_angle_beta 90.0
_cell_angle_gamma 90.0
_cell_formula_units_Z 4
_cell_length_a 15.036(5)
_cell_length_b 12.722(4)
_cell_length_c 7.042(3)
_cell_measurement_reflns_used 46
_cell_measurement_temperature 295(2)
_cell_measurement_theta_max 25.9
_cell_measurement_theta_min 4.1
_cell_volume 1347.1(8)
_computing_cell_refinement 'LSPAID (Visser, 1986)'
_computing_data_collection 'local program'
_computing_molecular_graphics 'PLUTON (Spek, 1992)'
_computing_publication_material 'PARST (Nardelli, 1983)'
_computing_structure_refinement MRIA
_computing_structure_solution 'MRIA (Zlokazov & Chernyshev, 1992)'
_diffrn_ambient_temperature 295(2)
_diffrn_measurement_device_type ' DRON-3M diffractometer (Burevestnik, Russia)'
_diffrn_radiation_monochromator 'Ni filtered'
_diffrn_radiation_type CuK\a
_diffrn_radiation_wavelength 1.5418
_diffrn_reflns_limit_h_max 10
_diffrn_reflns_limit_h_min 0
_diffrn_reflns_limit_k_max 8
_diffrn_reflns_limit_k_min 0
_diffrn_reflns_limit_l_max 4
_diffrn_reflns_limit_l_min 0
_exptl_absorpt_coefficient_mu .85
_exptl_absorpt_correction_type none
_exptl_crystal_density_diffrn 1.446
_exptl_crystal_density_method 'not measured'
_exptl_crystal_F_000 608
_refine_diff_density_max .55
_refine_diff_density_min -.50
_refine_ls_extinction_method none
_refine_ls_goodness_of_fit_all 3.86
_refine_ls_hydrogen_treatment noref
_refine_ls_matrix_type fullcycle
_refine_ls_number_constraints 0
_refine_ls_number_parameters 112
_refine_ls_number_restraints 14
_refine_ls_shift/su_max .042
_refine_ls_shift/su_mean .010
_refine_ls_structure_factor_coef Inet
_refine_ls_weighting_scheme sigma
_cod_data_source_file ya6065.cif
_cod_data_source_block I
_cod_database_code 2200803

loop_
_symmetry_equiv_pos_as_xyz
'x, y, z'
'1/2+x, 1/2-y, -z'
'-x, 1/2+y, 1/2-z'
'1/2-x, -y, 1/2+z'

loop_
_atom_site_label
_atom_site_fract_x
_atom_site_fract_y
_atom_site_fract_z
_atom_site_U_iso_or_equiv
_atom_site_thermal_displace_type
_atom_site_occupancy
_atom_site_type_symbol
O1 .1068(3) .5962(4) .1680(7) .094(2) Uiso 1 O
O2 .2187(3) .7735(4) .0969(11) .110(2) Uiso 1 O
O3 .3150(4) .8961(3) .0785(11) .110(2) Uiso 1 O
N1 .2717(3) .5780(4) .1271(9) .062(2) Uiso 1 N
N2 .2677(4) .4717(5) .1146(7) .062(2) Uiso 1 N
N3 .2957(3) .8031(3) .0932(9) .110(2) Uiso 1 N
C1 .1843(3) .4366(3) .1272(5) .094(2) Uiso 1 C
C2 .1008(3) .4962(3) .1551(8) .094(2) Uiso 1 C
C3 .0164(3) .4387(3) .1684(9) .094(2) Uiso 1 C
C4 .0131(3) .3350(3) .1522(7) .094(2) Uiso 1 C
C5 .0869(3) .1652(4) .1082(9) .094(2) Uiso 1 C
C6 .1625(3) .1050(3) .0817(6) .094(2) Uiso 1 C
C7 .2468(3) .1537(3) .0677(8) .094(2) Uiso 1 C
C8 .2547(3) .2622(3) .0827(8) .094(2) Uiso 1 C
C9 .1782(3) .3231(3) .1123(8) .094(2) Uiso 1 C
C10 .0937(3) .2751(3) .1226(7) .094(2) Uiso 1 C
C11 .3558(3) .6169(4) .1309(9) .062(2) Uiso 1 C
C12 .3693(3) .7258(4) .1181(7) .062(2) Uiso 1 C
C13 .4559(3) .7671(3) .1258(10) .062(2) Uiso 1 C
C14 .5279(3) .7012(3) .1426(8) .062(2) Uiso 1 C
C15 .5144(3) .5924(3) .1549(10) .062(2) Uiso 1 C
C16 .4299(3) .5506(3) .1550(9) .062(2) Uiso 1 C
H1 .2236 .6186 .1447 .074 Uiso 1 H
H3 -.0336 .4839 .1867 .11 Uiso 1 H
H4 -.0398 .2933 .1590 .11 Uiso 1 H
H5 .0300 .1335 .1182 .11 Uiso 1 H
H6 .1593 .0308 .0718 .11 Uiso 1 H
H7 .2974 .1108 .0494 .11 Uiso 1 H
H8 .3109 .2955 .0750 .11 Uiso 1 H
H13 .4635 .8411 .1129 .074 Uiso 1 H
H14 .5870 .7280 .1437 .074 Uiso 1 H
H15 .5650 .5479 .1703 .074 Uiso 1 H
H16 .4200 .4772 .1688 .074 Uiso 1 H

loop_
_atom_type_symbol
_atom_type_description
_atom_type_scat_dispersion_real
_atom_type_scat_dispersion_imag
_atom_type_scat_source
O O .047 .032 'International Tables for X-Ray Crystallography (Vol. IV)'
N N .029 .018 'International Tables for X-Ray Crystallography (Vol. IV)'
C C .017 .009 'International Tables for X-Ray Crystallography (Vol. IV)'
H H .000 .000 'International Tables for X-Ray Crystallography (Vol. IV)'

loop_
_geom_angle_atom_site_label_1
_geom_angle_atom_site_label_2
_geom_angle_atom_site_label_3
_geom_angle
_geom_angle_publ_flag
N2 N1 C11 113.9(5) no
N1 N2 C1 111.8(5) no
O2 N3 O3 121.8(5) no
O3 N3 C12 118.2(4) no
O2 N3 C12 120.0(4) no
N2 C1 C9 112.8(4) no
N2 C1 C2 129.4(5) no
C2 C1 C9 117.8(3) no
O1 C2 C1 117.4(4) no
C1 C2 C3 119.1(4) no
O1 C2 C3 123.5(4) no
C2 C3 C4 121.5(4) no
C3 C4 C10 120.4(4) no
C6 C5 C10 120.1(4) no
C5 C6 C7 120.2(4) no
C6 C7 C8 120.4(4) no
C7 C8 C9 119.3(4) no
C1 C9 C8 120.6(4) no
C8 C9 C10 120.5(4) no
C1 C9 C10 118.9(4) no
C5 C10 C9 119.5(4) no
C4 C10 C9 122.3(4) no
C4 C10 C5 118.3(4) no
N1 C11 C16 121.4(4) no
N1 C11 C12 119.6(5) no
C12 C11 C16 119.0(4) no
N3 C12 C11 123.5(4) no
C11 C12 C13 120.1(4) no
N3 C12 C13 116.5(4) no
C12 C13 C14 120.3(4) no
C13 C14 C15 119.6(4) no
C14 C15 C16 121.0(4) no
C11 C16 C15 119.9(4) no
C11 N1 H1 122.5 no
N2 N1 H1 123.2 no
C2 C3 H3 112.9 no
C4 C3 H3 125.6 no
C3 C4 H4 125.4 no
C10 C4 H4 114.3 no
C10 C5 H5 118.9 no
C6 C5 H5 121.1 no
C7 C6 H6 118.5 no
C5 C6 H6 121.3 no
C8 C7 H7 121.0 no
C6 C7 H7 118.6 no
C7 C8 H8 121.1 no
C9 C8 H8 119.6 no
C12 C13 H13 118.5 no
C14 C13 H13 121.1 no
C13 C14 H14 121.2 no
C15 C14 H14 119.2 no
C14 C15 H15 118.5 no
C16 C15 H15 120.4 no
C15 C16 H16 121.6 no
C11 C16 H16 118.5 no

loop_
_geom_bond_atom_site_label_1
_geom_bond_atom_site_label_2
_geom_bond_site_symmetry_2
_geom_bond_distance
_geom_bond_publ_flag
O1 C2 . 1.279(6) no
O2 N3 . 1.218(6) no
O3 N3 . 1.223(6) no
N1 N2 . 1.357(8) no
N1 C11 . 1.358(7) no
N2 C1 . 1.334(8) no
N3 C12 . 1.491(6) no
C1 C2 . 1.480(6) no
C1 C9 . 1.451(5) no
C2 C3 . 1.468(6) no
C3 C4 . 1.325(5) no
C4 C10 . 1.447(6) no
C5 C6 . 1.383(6) no
C5 C10 . 1.406(6) no
C6 C7 . 1.414(6) no
C7 C8 . 1.390(5) no
C8 C9 . 1.402(6) no
C9 C10 . 1.412(6) no
C11 C12 . 1.403(7) no
C11 C16 . 1.408(6) no
C12 C13 . 1.405(6) no
C13 C14 . 1.374(6) no
C14 C15 . 1.402(6) no
C15 C16 . 1.377(6) no
N1 H1 . .897 no
C3 H3 . .955 no
C4 H4 . .957 no
C5 H5 . .949 no
C6 H6 . .948 no
C7 H7 . .945 no
C8 H8 . .947 no
C13 H13 . .953 no
C14 H14 . .952 no
C15 H15 . .955 no
C16 H16 . .951 no

loop_
_cod_related_entry_id
_cod_related_entry_database
_cod_related_entry_code
1 ChemSpider 4588175
